data_2229701
loop_
_publ_author_name
'Loni, Sedigheh'
'Talei Bavil Olyai, Mohamad Reza'
'Roodbari, Fatemeh'
'Notash, Behrouz'

_publ_section_title
;
 Dichlorido[2,4-dimethyl-<i>N</i>-(pyridin-2-ylmethylidene)aniline-\k^2^<i>N</i>,<i>N</i>']dimethyltin(IV)
;
_journal_coeditor_code HY2416
_journal_issue 4
_journal_name_full 'Acta Crystallographica Section E'
_journal_page_first m489
_journal_page_last m490
_journal_paper_doi 10.1107/S1600536811010439
_journal_volume 67
_journal_year 2011
_chemical_formula_iupac '[Sn (C H3)2 Cl2 (C14 H14 N2)]'
_chemical_formula_moiety 'C16 H20 Cl2 N2 Sn'
_chemical_formula_sum 'C16 H20 Cl2 N2 Sn'
_chemical_formula_weight 429.95
_chemical_name_systematic
;
Dichlorido[2,4-dimethyl-<i>N</i>-(pyridin-2-ylmethylidene)aniline-
\k^2^<i>N</i>,<i>N</i>']dimethyltin(IV)
;
_space_group_IT_number 33
_symmetry_cell_setting orthorhombic
_symmetry_space_group_name_Hall 'P 2c -2n'
_symmetry_space_group_name_H-M 'P n a 21'
_atom_sites_solution_hydrogens geom
_atom_sites_solution_primary direct
_atom_sites_solution_secondary difmap
_audit_creation_method SHELXL-97
_cell_angle_alpha 90.00
_cell_angle_beta 90.00
_cell_angle_gamma 90.00
_cell_formula_units_Z 8
_cell_length_a 15.507(3)
_cell_length_b 7.3500(15)
_cell_length_c 32.175(6)
_cell_measurement_reflns_used 9838
_cell_measurement_temperature 298(2)
_cell_measurement_theta_max 29.22
_cell_measurement_theta_min 2.53
_cell_volume 3667.2(12)
_computing_cell_refinement 'X-AREA (Stoe & Cie, 2005)'
_computing_data_collection 'X-AREA (Stoe & Cie, 2005)'
_computing_data_reduction 'X-AREA (Stoe & Cie, 2005)'
_computing_molecular_graphics 'ORTEP-3 (Farrugia, 1997)'
_computing_publication_material 'WinGX (Farrugia, 1999)'
_computing_structure_refinement 'SHELXL97 (Sheldrick, 2008)'
_computing_structure_solution 'SHELXS97 (Sheldrick, 2008)'
_diffrn_ambient_temperature 298(2)
_diffrn_measured_fraction_theta_full 0.992
_diffrn_measured_fraction_theta_max 0.992
_diffrn_measurement_device_type 'Stoe IPDS-2'
_diffrn_measurement_method \w
_diffrn_radiation_monochromator graphite
_diffrn_radiation_source 'fine-focus sealed tube'
_diffrn_radiation_type MoK\a
_diffrn_radiation_wavelength 0.71073
_diffrn_reflns_av_R_equivalents 0.0803
_diffrn_reflns_av_sigmaI/netI 0.0644
_diffrn_reflns_limit_h_max 21
_diffrn_reflns_limit_h_min -18
_diffrn_reflns_limit_k_max 9
_diffrn_reflns_limit_k_min -10
_diffrn_reflns_limit_l_max 44
_diffrn_reflns_limit_l_min -44
_diffrn_reflns_number 25085
_diffrn_reflns_theta_full 29.22
_diffrn_reflns_theta_max 29.22
_diffrn_reflns_theta_min 2.53
_exptl_absorpt_coefficient_mu 1.680
_exptl_absorpt_correction_T_max 0.711
_exptl_absorpt_correction_T_min 0.607
_exptl_absorpt_correction_type numerical
_exptl_absorpt_process_details '(X-SHAPE and X-RED32; Stoe & Cie, 2005)'
_exptl_crystal_colour yellow
_exptl_crystal_density_diffrn 1.558
_exptl_crystal_density_method 'not measured'
_exptl_crystal_description block
_exptl_crystal_F_000 1712.0
_exptl_crystal_size_max 0.30
_exptl_crystal_size_mid 0.28
_exptl_crystal_size_min 0.20
_refine_diff_density_max 0.745
_refine_diff_density_min -0.564
_refine_ls_abs_structure_details 'Flack (1983), 4819 Friedel pairs'
_refine_ls_abs_structure_Flack 0.19(3)
_refine_ls_extinction_method none
_refine_ls_goodness_of_fit_ref 0.969
_refine_ls_hydrogen_treatment constr
_refine_ls_matrix_type full
_refine_ls_number_parameters 387
_refine_ls_number_reflns 9838
_refine_ls_number_restraints 1
_refine_ls_restrained_S_all 0.969
_refine_ls_R_factor_all 0.0585
_refine_ls_R_factor_gt 0.0380
_refine_ls_shift/su_max 0.004
_refine_ls_shift/su_mean 0.001
_refine_ls_structure_factor_coef Fsqd
_refine_ls_weighting_details 'calc w=1/[\s^2^(Fo^2^)+(0.0637P)^2^] where P=(Fo^2^+2Fc^2^)/3'
_refine_ls_weighting_scheme calc
_refine_ls_wR_factor_gt 0.0897
_refine_ls_wR_factor_ref 0.1162
_reflns_number_gt 7280
_reflns_number_total 9838
_reflns_threshold_expression I>2\s(I)
_cod_data_source_file hy2416.cif
_cod_data_source_block I
_cod_database_code 2229701
_cod_database_fobs_code 2229701

loop_
_symmetry_equiv_pos_as_xyz
'x, y, z'
'-x, -y, z+1/2'
'x+1/2, -y+1/2, z'
'-x+1/2, y+1/2, z+1/2'

loop_
_atom_site_type_symbol
_atom_site_label
_atom_site_fract_x
_atom_site_fract_y
_atom_site_fract_z
_atom_site_U_iso_or_equiv
_atom_site_adp_type
_atom_site_calc_flag
_atom_site_refinement_flags
_atom_site_occupancy
_atom_site_disorder_assembly
_atom_site_disorder_group
Sn Sn1 0.18692(2) 0.80347(6) 0.431585(9) 0.04196(9) Uani d . 1 . .
N N1 0.2970(3) 0.9910(7) 0.39634(15) 0.0452(11) Uani d . 1 . .
C C10 0.3773(4) 0.9827(8) 0.41197(18) 0.0448(13) Uani d . 1 . .
C C13 0.3446(7) 1.2245(11) 0.3505(3) 0.056(2) Uani d . 1 . .
H H13 0.3318 1.3058 0.3292 0.067 Uiso calc R 1 . .
C C4 0.3997(5) 0.3521(12) 0.5478(3) 0.069(2) Uani d . 1 . .
C C11 0.4436(4) 1.0900(10) 0.3980(2) 0.0545(15) Uani d . 1 . .
H H11 0.4988 1.0793 0.4091 0.065 Uiso calc R 1 . .
C C7 0.2816(7) 0.8040(15) 0.5495(3) 0.072(2) Uani d . 1 . .
H H7A 0.2225 0.7945 0.5408 0.107 Uiso calc R 1 . .
H H7B 0.3064 0.9132 0.5384 0.107 Uiso calc R 1 . .
H H7C 0.2840 0.8077 0.5793 0.107 Uiso calc R 1 . .
C C6 0.3986(5) 0.4761(10) 0.4793(2) 0.0574(17) Uani d . 1 . .
H H6 0.4134 0.4655 0.4514 0.069 Uiso calc R 1 . .
C C1 0.3542(4) 0.6262(9) 0.49281(18) 0.0467(13) Uani d . 1 . .
C C2 0.3302(4) 0.6450(10) 0.53432(19) 0.0478(14) Uani d . 1 . .
C C3 0.3556(5) 0.5078(11) 0.5611(2) 0.0574(17) Uani d . 1 . .
H H3 0.3428 0.5196 0.5892 0.069 Uiso calc R 1 . .
C C12 0.4258(6) 1.2161(11) 0.3666(3) 0.0568(19) Uani d . 1 . .
H H12 0.4688 1.2933 0.3568 0.068 Uiso calc R 1 . .
C C14 0.2824(4) 1.1118(9) 0.36599(18) 0.0484(14) Uani d . 1 . .
H H14 0.2271 1.1194 0.3549 0.058 Uiso calc R 1 . .
C C5 0.4213(5) 0.3404(11) 0.5069(3) 0.0646(19) Uani d . 1 . .
H H5 0.4519 0.2398 0.4974 0.078 Uiso calc R 1 . .
Sn Sn2 1.06671(2) 0.29828(6) 0.226572(9) 0.04186(10) Uani d . 1 . .
N N4 0.9250(5) 0.2614(8) 0.1941(3) 0.0489(17) Uani d . 1 . .
C C22 0.8552(5) -0.0265(11) 0.1770(2) 0.0622(19) Uani d . 1 . .
H H22 0.8388 -0.0373 0.2047 0.075 Uiso calc R 1 . .
C C29 0.9057(8) 0.7210(11) 0.3062(3) 0.062(2) Uani d . 1 . .
H H29 0.9171 0.8027 0.3275 0.075 Uiso calc R 1 . .
C C25 0.8622(4) 0.3456(9) 0.21111(19) 0.0470(14) Uani d . 1 . .
H H25 0.8062 0.3227 0.2022 0.056 Uiso calc R 1 . .
C C26 0.8770(4) 0.4778(9) 0.24446(18) 0.0481(14) Uani d . 1 . .
C C17 0.9013(4) 0.1215(9) 0.16414(18) 0.0452(13) Uani d . 1 . .
C C18 0.9281(4) 0.1373(9) 0.12304(18) 0.0434(12) Uani d . 1 . .
C C21 0.8328(5) -0.1620(11) 0.1484(3) 0.068(2) Uani d . 1 . .
H H21 0.8007 -0.2620 0.1571 0.081 Uiso calc R 1 . .
C C23 0.9785(6) 0.2992(12) 0.1078(3) 0.0597(17) Uani d . 1 . .
H H23A 1.0367 0.2918 0.1178 0.090 Uiso calc R 1 . .
H H23B 0.9522 0.4089 0.1179 0.090 Uiso calc R 1 . .
H H23C 0.9787 0.3001 0.0779 0.090 Uiso calc R 1 . .
C C19 0.9069(4) 0.0013(10) 0.09576(19) 0.0524(16) Uani d . 1 . .
H H19 0.9259 0.0091 0.0684 0.063 Uiso calc R 1 . .
C C28 0.8256(6) 0.7091(12) 0.2895(3) 0.061(2) Uani d . 1 . .
H H28 0.7815 0.7838 0.2990 0.074 Uiso calc R 1 . .
C C24 0.8344(7) -0.2936(14) 0.0771(4) 0.079(3) Uani d . 1 . .
H H24A 0.8789 -0.3031 0.0565 0.119 Uiso calc R 1 . .
H H24B 0.7808 -0.2629 0.0639 0.119 Uiso calc R 1 . .
H H24C 0.8285 -0.4078 0.0913 0.119 Uiso calc R 1 . .
C C27 0.8106(4) 0.5860(11) 0.2585(2) 0.0570(16) Uani d . 1 . .
H H27 0.7559 0.5754 0.2469 0.068 Uiso calc R 1 . .
C C20 0.8578(5) -0.1481(11) 0.1078(2) 0.0584(17) Uani d . 1 . .
C C31 1.0238(6) 0.0794(11) 0.2644(2) 0.068(2) Uani d . 1 . .
H H31A 0.9768 0.1196 0.2815 0.102 Uiso calc R 1 . .
H H31B 1.0703 0.0386 0.2817 0.102 Uiso calc R 1 . .
H H31C 1.0048 -0.0189 0.2470 0.102 Uiso calc R 1 . .
N N2 0.3306(5) 0.7655(8) 0.4634(2) 0.0436(15) Uani d . 1 . .
N N3 0.9570(3) 0.4873(7) 0.26072(15) 0.0449(11) Uani d . 1 . .
C C32 1.0925(5) 0.5382(11) 0.1916(2) 0.0621(19) Uani d . 1 . .
H H32A 1.0402 0.5801 0.1788 0.093 Uiso calc R 1 . .
H H32B 1.1344 0.5116 0.1705 0.093 Uiso calc R 1 . .
H H32C 1.1146 0.6308 0.2097 0.093 Uiso calc R 1 . .
C C15 0.2288(5) 0.5808(12) 0.3946(3) 0.067(2) Uani d . 1 . .
H H15A 0.2808 0.6136 0.3802 0.100 Uiso calc R 1 . .
H H15B 0.1849 0.5508 0.3747 0.100 Uiso calc R 1 . .
H H15C 0.2396 0.4776 0.4121 0.100 Uiso calc R 1 . .
Cl Cl1 0.06818(14) 0.8806(4) 0.38104(8) 0.0797(6) Uani d . 1 . .
Cl Cl2 0.11045(12) 0.5992(3) 0.48092(6) 0.0696(5) Uani d . 1 . .
C C9 0.3909(4) 0.8486(10) 0.44574(18) 0.0474(14) Uani d . 1 . .
H H9 0.4471 0.8249 0.4543 0.057 Uiso calc R 1 . .
Cl Cl3 1.14422(12) 0.0871(3) 0.17892(6) 0.0660(5) Uani d . 1 . .
Cl Cl4 1.18382(14) 0.3783(4) 0.27756(8) 0.0805(7) Uani d . 1 . .
C C30 0.9704(4) 0.6088(10) 0.2907(2) 0.0519(15) Uani d . 1 . .
H H30 1.0256 0.6192 0.3018 0.062 Uiso calc R 1 . .
C C8 0.4216(8) 0.2040(17) 0.5793(4) 0.104(5) Uani d . 1 . .
H H8A 0.3695 0.1456 0.5883 0.156 Uiso calc R 1 . .
H H8B 0.4503 0.2573 0.6027 0.156 Uiso calc R 1 . .
H H8C 0.4588 0.1156 0.5665 0.156 Uiso calc R 1 . .
C C16 0.1653(6) 1.0461(11) 0.4656(2) 0.068(2) Uani d . 1 . .
H H16A 0.2131 1.0675 0.4839 0.102 Uiso calc R 1 . .
H H16B 0.1133 1.0343 0.4815 0.102 Uiso calc R 1 . .
H H16C 0.1597 1.1464 0.4466 0.102 Uiso calc R 1 . .

loop_
_atom_site_aniso_label
_atom_site_aniso_U_11
_atom_site_aniso_U_22
_atom_site_aniso_U_33
_atom_site_aniso_U_12
_atom_site_aniso_U_13
_atom_site_aniso_U_23
Sn1 0.03716(19) 0.0435(2) 0.0452(2) 0.00291(18) -0.00340(15) 0.0017(3)
N1 0.049(3) 0.044(3) 0.043(2) 0.004(2) 0.002(2) 0.005(2)
C10 0.051(3) 0.039(3) 0.045(3) 0.003(3) 0.004(3) 0.001(2)
C13 0.073(5) 0.046(4) 0.048(4) 0.005(4) 0.004(4) 0.005(3)
C4 0.061(4) 0.065(5) 0.080(5) -0.021(4) -0.023(4) 0.033(4)
C11 0.045(3) 0.062(4) 0.056(3) -0.011(3) -0.004(3) 0.004(3)
C7 0.079(6) 0.089(6) 0.047(4) 0.007(5) -0.001(4) -0.009(5)
C6 0.049(4) 0.064(5) 0.059(4) 0.012(3) 0.006(3) 0.009(3)
C1 0.047(3) 0.047(3) 0.046(3) 0.005(3) -0.008(2) 0.010(3)
C2 0.040(3) 0.055(3) 0.048(3) -0.007(3) -0.007(3) 0.005(3)
C3 0.050(4) 0.071(5) 0.051(3) -0.014(3) -0.016(3) 0.019(3)
C12 0.066(5) 0.051(4) 0.053(4) -0.014(4) 0.004(4) 0.007(3)
C14 0.050(3) 0.045(4) 0.050(3) 0.009(3) -0.006(3) 0.007(3)
C5 0.045(4) 0.056(4) 0.093(5) 0.009(3) 0.004(4) 0.016(4)
Sn2 0.0385(2) 0.0460(2) 0.04104(19) -0.00384(18) -0.00327(16) 0.0047(3)
N4 0.059(4) 0.046(3) 0.042(4) -0.006(2) 0.003(3) -0.002(2)
C22 0.056(4) 0.071(5) 0.060(4) -0.022(4) 0.011(3) -0.005(3)
C29 0.099(6) 0.036(3) 0.052(4) -0.011(4) 0.004(4) -0.006(3)
C25 0.032(3) 0.055(4) 0.054(3) -0.003(3) -0.005(2) -0.006(3)
C26 0.054(4) 0.048(4) 0.043(3) -0.003(3) 0.003(3) -0.001(3)
C17 0.041(3) 0.046(3) 0.049(3) -0.002(3) -0.010(3) -0.006(3)
C18 0.035(3) 0.051(3) 0.044(3) 0.001(3) -0.003(2) 0.003(2)
C21 0.061(4) 0.060(5) 0.083(5) -0.023(4) 0.003(4) -0.008(4)
C23 0.068(5) 0.059(4) 0.052(4) 0.001(4) 0.004(3) 0.014(4)
C19 0.040(3) 0.068(5) 0.049(3) 0.008(3) -0.007(2) -0.009(3)
C28 0.073(5) 0.051(4) 0.061(4) 0.009(5) 0.009(4) -0.005(4)
C24 0.064(5) 0.080(6) 0.093(7) -0.001(5) -0.028(5) -0.028(6)
C27 0.043(3) 0.069(5) 0.060(4) 0.000(3) -0.002(3) -0.003(3)
C20 0.049(4) 0.052(4) 0.075(4) 0.001(3) -0.014(3) -0.012(3)
C31 0.081(5) 0.057(4) 0.066(4) -0.006(4) 0.019(4) 0.022(4)
N2 0.047(3) 0.044(3) 0.040(4) 0.003(2) -0.004(3) 0.006(2)
N3 0.050(3) 0.044(3) 0.040(2) -0.003(2) 0.000(2) -0.002(2)
C32 0.056(4) 0.058(4) 0.072(4) -0.010(4) 0.003(4) 0.016(4)
C15 0.067(5) 0.056(5) 0.078(5) 0.004(4) 0.008(4) -0.014(4)
Cl1 0.0749(14) 0.0828(16) 0.0814(13) 0.0083(11) -0.0377(11) 0.0094(12)
Cl2 0.0537(10) 0.0867(14) 0.0685(10) -0.0146(10) -0.0044(8) 0.0259(10)
C9 0.033(3) 0.060(4) 0.049(3) 0.003(3) -0.011(2) 0.008(3)
Cl3 0.0560(10) 0.0825(14) 0.0594(9) 0.0141(9) -0.0025(8) -0.0122(9)
Cl4 0.0789(15) 0.0832(17) 0.0793(13) -0.0066(11) -0.0410(10) -0.0038(12)
C30 0.050(3) 0.052(4) 0.054(3) -0.007(3) -0.005(3) 0.004(3)
C8 0.084(7) 0.100(8) 0.129(10) -0.022(7) -0.043(7) 0.072(8)
C16 0.079(5) 0.058(5) 0.066(4) 0.019(4) 0.000(4) -0.011(4)

loop_
_atom_type_symbol
_atom_type_description
_atom_type_scat_dispersion_real
_atom_type_scat_dispersion_imag
_atom_type_scat_source
C C 0.0033 0.0016 'International Tables Vol C Tables 4.2.6.8 and 6.1.1.4'
H H 0.0000 0.0000 'International Tables Vol C Tables 4.2.6.8 and 6.1.1.4'
N N 0.0061 0.0033 'International Tables Vol C Tables 4.2.6.8 and 6.1.1.4'
Cl Cl 0.1484 0.1585 'International Tables Vol C Tables 4.2.6.8 and 6.1.1.4'
Sn Sn -0.6537 1.4246 'International Tables Vol C Tables 4.2.6.8 and 6.1.1.4'

loop_
_geom_angle_atom_site_label_1
_geom_angle_atom_site_label_2
_geom_angle_atom_site_label_3
_geom_angle_site_symmetry_1
_geom_angle_site_symmetry_3
_geom_angle
_geom_angle_publ_flag
C16 Sn1 C15 . . 170.2(4) ?
C16 Sn1 N2 . . 91.4(3) ?
C15 Sn1 N2 . . 82.5(3) ?
C16 Sn1 N1 . . 82.9(3) ?
C15 Sn1 N1 . . 87.8(3) ?
N2 Sn1 N1 . . 68.3(2) ?
C16 Sn1 Cl2 . . 95.9(3) ?
C15 Sn1 Cl2 . . 92.2(2) ?
N2 Sn1 Cl2 . . 95.58(17) ?
N1 Sn1 Cl2 . . 163.73(13) ?
C16 Sn1 Cl1 . . 91.6(2) ?
C15 Sn1 Cl1 . . 92.0(2) ?
N2 Sn1 Cl1 . . 162.27(19) ?
N1 Sn1 Cl1 . . 94.76(13) ?
Cl2 Sn1 Cl1 . . 101.49(8) ?
C14 N1 C10 . . 117.3(5) ?
C14 N1 Sn1 . . 126.0(4) ?
C10 N1 Sn1 . . 116.3(4) ?
N1 C10 C11 . . 123.1(6) ?
N1 C10 C9 . . 115.8(5) ?
C11 C10 C9 . . 121.1(6) ?
C12 C13 C14 . . 119.1(8) ?
C12 C13 H13 . . 120.5 ?
C14 C13 H13 . . 120.5 ?
C5 C4 C3 . . 117.9(7) ?
C5 C4 C8 . . 122.8(10) ?
C3 C4 C8 . . 119.3(9) ?
C10 C11 C12 . . 118.0(7) ?
C10 C11 H11 . . 121.0 ?
C12 C11 H11 . . 121.0 ?
C2 C7 H7A . . 109.5 ?
C2 C7 H7B . . 109.5 ?
H7A C7 H7B . . 109.5 ?
C2 C7 H7C . . 109.5 ?
H7A C7 H7C . . 109.5 ?
H7B C7 H7C . . 109.5 ?
C1 C6 C5 . . 120.3(7) ?
C1 C6 H6 . . 119.9 ?
C5 C6 H6 . . 119.9 ?
C6 C1 C2 . . 121.2(6) ?
C6 C1 N2 . . 119.4(6) ?
C2 C1 N2 . . 119.4(6) ?
C3 C2 C1 . . 116.7(7) ?
C3 C2 C7 . . 121.1(7) ?
C1 C2 C7 . . 122.2(6) ?
C2 C3 C4 . . 122.9(7) ?
C2 C3 H3 . . 118.5 ?
C4 C3 H3 . . 118.5 ?
C13 C12 C11 . . 119.2(8) ?
C13 C12 H12 . . 120.4 ?
C11 C12 H12 . . 120.4 ?
N1 C14 C13 . . 123.3(7) ?
N1 C14 H14 . . 118.3 ?
C13 C14 H14 . . 118.3 ?
C4 C5 C6 . . 120.9(8) ?
C4 C5 H5 . . 119.5 ?
C6 C5 H5 . . 119.5 ?
C31 Sn2 C32 . . 171.4(3) ?
C31 Sn2 N4 . . 83.1(3) ?
C32 Sn2 N4 . . 92.0(3) ?
C31 Sn2 N3 . . 87.4(3) ?
C32 Sn2 N3 . . 84.2(3) ?
N4 Sn2 N3 . . 68.4(2) ?
C31 Sn2 Cl3 . . 91.8(2) ?
C32 Sn2 Cl3 . . 95.7(2) ?
N4 Sn2 Cl3 . . 95.82(18) ?
N3 Sn2 Cl3 . . 164.18(12) ?
C31 Sn2 Cl4 . . 91.7(3) ?
C32 Sn2 Cl4 . . 90.9(2) ?
N4 Sn2 Cl4 . . 162.1(2) ?
N3 Sn2 Cl4 . . 94.36(13) ?
Cl3 Sn2 Cl4 . . 101.46(8) ?
C25 N4 C17 . . 115.7(7) ?
C25 N4 Sn2 . . 116.6(5) ?
C17 N4 Sn2 . . 125.9(5) ?
C17 C22 C21 . . 119.9(7) ?
C17 C22 H22 . . 120.1 ?
C21 C22 H22 . . 120.1 ?
C28 C29 C30 . . 118.8(8) ?
C28 C29 H29 . . 120.6 ?
C30 C29 H29 . . 120.6 ?
N4 C25 C26 . . 121.0(6) ?
N4 C25 H25 . . 119.5 ?
C26 C25 H25 . . 119.5 ?
N3 C26 C27 . . 122.1(6) ?
N3 C26 C25 . . 117.6(5) ?
C27 C26 C25 . . 120.3(6) ?
C22 C17 C18 . . 120.7(6) ?
C22 C17 N4 . . 119.6(6) ?
C18 C17 N4 . . 119.6(6) ?
C19 C18 C17 . . 118.4(6) ?
C19 C18 C23 . . 119.5(6) ?
C17 C18 C23 . . 122.1(6) ?
C20 C21 C22 . . 120.3(7) ?
C20 C21 H21 . . 119.9 ?
C22 C21 H21 . . 119.9 ?
C18 C23 H23A . . 109.5 ?
C18 C23 H23B . . 109.5 ?
H23A C23 H23B . . 109.5 ?
C18 C23 H23C . . 109.5 ?
H23A C23 H23C . . 109.5 ?
H23B C23 H23C . . 109.5 ?
C18 C19 C20 . . 122.0(6) ?
C18 C19 H19 . . 119.0 ?
C20 C19 H19 . . 119.0 ?
C29 C28 C27 . . 119.2(8) ?
C29 C28 H28 . . 120.4 ?
C27 C28 H28 . . 120.4 ?
C20 C24 H24A . . 109.5 ?
C20 C24 H24B . . 109.5 ?
H24A C24 H24B . . 109.5 ?
C20 C24 H24C . . 109.5 ?
H24A C24 H24C . . 109.5 ?
H24B C24 H24C . . 109.5 ?
C28 C27 C26 . . 119.6(7) ?
C28 C27 H27 . . 120.2 ?
C26 C27 H27 . . 120.2 ?
C21 C20 C19 . . 118.7(7) ?
C21 C20 C24 . . 120.5(8) ?
C19 C20 C24 . . 120.8(8) ?
Sn2 C31 H31A . . 109.5 ?
Sn2 C31 H31B . . 109.5 ?
H31A C31 H31B . . 109.5 ?
Sn2 C31 H31C . . 109.5 ?
H31A C31 H31C . . 109.5 ?
H31B C31 H31C . . 109.5 ?
C9 N2 C1 . . 117.1(7) ?
C9 N2 Sn1 . . 115.4(5) ?
C1 N2 Sn1 . . 125.6(5) ?
C30 N3 C26 . . 117.4(6) ?
C30 N3 Sn2 . . 126.5(4) ?
C26 N3 Sn2 . . 115.8(4) ?
Sn2 C32 H32A . . 109.5 ?
Sn2 C32 H32B . . 109.5 ?
H32A C32 H32B . . 109.5 ?
Sn2 C32 H32C . . 109.5 ?
H32A C32 H32C . . 109.5 ?
H32B C32 H32C . . 109.5 ?
Sn1 C15 H15A . . 109.5 ?
Sn1 C15 H15B . . 109.5 ?
H15A C15 H15B . . 109.5 ?
Sn1 C15 H15C . . 109.5 ?
H15A C15 H15C . . 109.5 ?
H15B C15 H15C . . 109.5 ?
N2 C9 C10 . . 123.4(6) ?
N2 C9 H9 . . 118.3 ?
C10 C9 H9 . . 118.3 ?
N3 C30 C29 . . 122.9(7) ?
N3 C30 H30 . . 118.5 ?
C29 C30 H30 . . 118.5 ?
C4 C8 H8A . . 109.5 ?
C4 C8 H8B . . 109.5 ?
H8A C8 H8B . . 109.5 ?
C4 C8 H8C . . 109.5 ?
H8A C8 H8C . . 109.5 ?
H8B C8 H8C . . 109.5 ?
Sn1 C16 H16A . . 109.5 ?
Sn1 C16 H16B . . 109.5 ?
H16A C16 H16B . . 109.5 ?
Sn1 C16 H16C . . 109.5 ?
H16A C16 H16C . . 109.5 ?
H16B C16 H16C . . 109.5 ?

loop_
_geom_bond_atom_site_label_1
_geom_bond_atom_site_label_2
_geom_bond_site_symmetry_2
_geom_bond_distance
_geom_bond_publ_flag
Sn1 C15 . 2.126(8) y
Sn1 C16 . 2.118(7) y
Sn1 N1 . 2.470(5) y
Sn1 N2 . 2.468(8) y
Sn1 Cl1 . 2.5213(19) y
Sn1 Cl2 . 2.4859(19) y
N1 C14 . 1.339(8) ?
N1 C10 . 1.345(8) ?
C10 C11 . 1.371(9) ?
C10 C9 . 1.482(8) ?
C13 C12 . 1.363(14) ?
C13 C14 . 1.367(12) ?
C13 H13 . 0.9300 ?
C4 C5 . 1.361(12) ?
C4 C3 . 1.401(12) ?
C4 C8 . 1.525(11) ?
C11 C12 . 1.400(11) ?
C11 H11 . 0.9300 ?
C7 C2 . 1.475(12) ?
C7 H7A . 0.9600 ?
C7 H7B . 0.9600 ?
C7 H7C . 0.9600 ?
C6 C1 . 1.371(10) ?
C6 C5 . 1.382(10) ?
C6 H6 . 0.9300 ?
C1 C2 . 1.393(9) ?
C1 N2 . 1.441(9) ?
C2 C3 . 1.384(9) ?
C3 H3 . 0.9300 ?
C12 H12 . 0.9300 ?
C14 H14 . 0.9300 ?
C5 H5 . 0.9300 ?
Sn2 C31 . 2.124(7) y
Sn2 C32 . 2.130(7) y
Sn2 N3 . 2.456(5) y
Sn2 N4 . 2.449(8) y
Sn2 Cl3 . 2.4908(19) y
Sn2 Cl4 . 2.5170(19) y
N4 C25 . 1.277(10) ?
N4 C17 . 1.456(9) ?
C22 C17 . 1.365(10) ?
C22 C21 . 1.399(10) ?
C22 H22 . 0.9300 ?
C29 C28 . 1.355(14) ?
C29 C30 . 1.391(12) ?
C29 H29 . 0.9300 ?
C25 C26 . 1.466(9) ?
C25 H25 . 0.9300 ?
C26 N3 . 1.348(8) ?
C26 C27 . 1.377(9) ?
C17 C18 . 1.391(9) ?
C18 C19 . 1.371(9) ?
C18 C23 . 1.505(10) ?
C21 C20 . 1.367(11) ?
C21 H21 . 0.9300 ?
C23 H23A . 0.9600 ?
C23 H23B . 0.9600 ?
C23 H23C . 0.9600 ?
C19 C20 . 1.390(11) ?
C19 H19 . 0.9300 ?
C28 C27 . 1.368(11) ?
C28 H28 . 0.9300 ?
C24 C20 . 1.500(11) ?
C24 H24A . 0.9600 ?
C24 H24B . 0.9600 ?
C24 H24C . 0.9600 ?
C27 H27 . 0.9300 ?
C31 H31A . 0.9600 ?
C31 H31B . 0.9600 ?
C31 H31C . 0.9600 ?
N2 C9 . 1.254(10) ?
N3 C30 . 1.332(8) ?
C32 H32A . 0.9600 ?
C32 H32B . 0.9600 ?
C32 H32C . 0.9600 ?
C15 H15A . 0.9600 ?
C15 H15B . 0.9600 ?
C15 H15C . 0.9600 ?
C9 H9 . 0.9300 ?
C30 H30 . 0.9300 ?
C8 H8A . 0.9600 ?
C8 H8B . 0.9600 ?
C8 H8C . 0.9600 ?
C16 H16A . 0.9600 ?
C16 H16B . 0.9600 ?
C16 H16C . 0.9600 ?

loop_
_geom_hbond_atom_site_label_D
_geom_hbond_atom_site_label_H
_geom_hbond_atom_site_label_A
_geom_hbond_site_symmetry_A
_geom_hbond_distance_DH
_geom_hbond_distance_HA
_geom_hbond_distance_DA
_geom_hbond_angle_DHA
_geom_hbond_publ_flag
C9 H9 Cl2 3_565 0.93 2.73 3.608(6) 157 y
C25 H25 Cl3 3_455 0.93 2.70 3.570(7) 155 y

loop_
_geom_torsion_atom_site_label_1
_geom_torsion_atom_site_label_2
_geom_torsion_atom_site_label_3
_geom_torsion_atom_site_label_4
_geom_torsion_site_symmetry_1
_geom_torsion_site_symmetry_2
_geom_torsion_site_symmetry_3
_geom_torsion_site_symmetry_4
_geom_torsion
_geom_torsion_publ_flag
C16 Sn1 N1 C14 . . . . -80.3(6) ?
C15 Sn1 N1 C14 . . . . 102.6(5) ?
N2 Sn1 N1 C14 . . . . -174.6(6) ?
Cl2 Sn1 N1 C14 . . . . -167.1(4) ?
Cl1 Sn1 N1 C14 . . . . 10.8(5) ?
C16 Sn1 N1 C10 . . . . 93.0(5) ?
C15 Sn1 N1 C10 . . . . -84.1(5) ?
N2 Sn1 N1 C10 . . . . -1.3(4) ?
Cl2 Sn1 N1 C10 . . . . 6.1(8) ?
Cl1 Sn1 N1 C10 . . . . -176.0(4) ?
C14 N1 C10 C11 . . . . -0.6(9) ?
Sn1 N1 C10 C11 . . . . -174.4(5) ?
C14 N1 C10 C9 . . . . 179.5(5) ?
Sn1 N1 C10 C9 . . . . 5.6(7) ?
N1 C10 C11 C12 . . . . 1.3(10) ?
C9 C10 C11 C12 . . . . -178.8(7) ?
C5 C6 C1 C2 . . . . -0.7(11) ?
C5 C6 C1 N2 . . . . -179.6(7) ?
C6 C1 C2 C3 . . . . 1.8(10) ?
N2 C1 C2 C3 . . . . -179.3(6) ?
C6 C1 C2 C7 . . . . -179.2(8) ?
N2 C1 C2 C7 . . . . -0.3(11) ?
C1 C2 C3 C4 . . . . -2.9(10) ?
C7 C2 C3 C4 . . . . 178.1(8) ?
C5 C4 C3 C2 . . . . 2.8(11) ?
C8 C4 C3 C2 . . . . -177.3(8) ?
C14 C13 C12 C11 . . . . 1.2(13) ?
C10 C11 C12 C13 . . . . -1.6(12) ?
C10 N1 C14 C13 . . . . 0.2(10) ?
Sn1 N1 C14 C13 . . . . 173.4(6) ?
C12 C13 C14 N1 . . . . -0.5(12) ?
C3 C4 C5 C6 . . . . -1.6(12) ?
C8 C4 C5 C6 . . . . 178.6(8) ?
C1 C6 C5 C4 . . . . 0.6(12) ?
C31 Sn2 N4 C25 . . . . 85.9(6) ?
C32 Sn2 N4 C25 . . . . -87.0(6) ?
N3 Sn2 N4 C25 . . . . -4.1(5) ?
Cl3 Sn2 N4 C25 . . . . 177.0(6) ?
Cl4 Sn2 N4 C25 . . . . 12.1(10) ?
C31 Sn2 N4 C17 . . . . -78.2(6) ?
C32 Sn2 N4 C17 . . . . 108.9(6) ?
N3 Sn2 N4 C17 . . . . -168.2(7) ?
Cl3 Sn2 N4 C17 . . . . 12.9(6) ?
Cl4 Sn2 N4 C17 . . . . -152.0(5) ?
C17 N4 C25 C26 . . . . 174.4(6) ?
Sn2 N4 C25 C26 . . . . 8.7(9) ?
N4 C25 C26 N3 . . . . -9.7(10) ?
N4 C25 C26 C27 . . . . 170.8(7) ?
C21 C22 C17 C18 . . . . -1.6(11) ?
C21 C22 C17 N4 . . . . -179.6(7) ?
C25 N4 C17 C22 . . . . -62.9(10) ?
Sn2 N4 C17 C22 . . . . 101.3(8) ?
C25 N4 C17 C18 . . . . 119.1(8) ?
Sn2 N4 C17 C18 . . . . -76.7(8) ?
C22 C17 C18 C19 . . . . 0.3(10) ?
N4 C17 C18 C19 . . . . 178.3(6) ?
C22 C17 C18 C23 . . . . 179.6(7) ?
N4 C17 C18 C23 . . . . -2.4(10) ?
C17 C22 C21 C20 . . . . 0.9(13) ?
C17 C18 C19 C20 . . . . 1.7(9) ?
C23 C18 C19 C20 . . . . -177.6(7) ?
C30 C29 C28 C27 . . . . 0.8(13) ?
C29 C28 C27 C26 . . . . -0.6(12) ?
N3 C26 C27 C28 . . . . 0.8(11) ?
C25 C26 C27 C28 . . . . -179.7(7) ?
C22 C21 C20 C19 . . . . 1.0(12) ?
C22 C21 C20 C24 . . . . 179.6(8) ?
C18 C19 C20 C21 . . . . -2.4(11) ?
C18 C19 C20 C24 . . . . 179.1(7) ?
C6 C1 N2 C9 . . . . -63.2(10) ?
C2 C1 N2 C9 . . . . 117.8(8) ?
C6 C1 N2 Sn1 . . . . 100.3(7) ?
C2 C1 N2 Sn1 . . . . -78.7(8) ?
C16 Sn1 N2 C9 . . . . -85.7(6) ?
C15 Sn1 N2 C9 . . . . 86.7(6) ?
N1 Sn1 N2 C9 . . . . -3.9(5) ?
Cl2 Sn1 N2 C9 . . . . 178.2(6) ?
Cl1 Sn1 N2 C9 . . . . 13.9(10) ?
C16 Sn1 N2 C1 . . . . 110.6(6) ?
C15 Sn1 N2 C1 . . . . -77.0(6) ?
N1 Sn1 N2 C1 . . . . -167.6(7) ?
Cl2 Sn1 N2 C1 . . . . 14.5(6) ?
Cl1 Sn1 N2 C1 . . . . -149.8(5) ?
C27 C26 N3 C30 . . . . -1.2(9) ?
C25 C26 N3 C30 . . . . 179.3(5) ?
C27 C26 N3 Sn2 . . . . -175.2(5) ?
C25 C26 N3 Sn2 . . . . 5.4(7) ?
C31 Sn2 N3 C30 . . . . 102.2(5) ?
C32 Sn2 N3 C30 . . . . -79.8(5) ?
N4 Sn2 N3 C30 . . . . -174.3(6) ?
Cl3 Sn2 N3 C30 . . . . -170.2(4) ?
Cl4 Sn2 N3 C30 . . . . 10.6(5) ?
C31 Sn2 N3 C26 . . . . -84.5(5) ?
C32 Sn2 N3 C26 . . . . 93.5(5) ?
N4 Sn2 N3 C26 . . . . -1.0(4) ?
Cl3 Sn2 N3 C26 . . . . 3.1(8) ?
Cl4 Sn2 N3 C26 . . . . -176.1(4) ?
C1 N2 C9 C10 . . . . 174.0(6) ?
Sn1 N2 C9 C10 . . . . 8.8(9) ?
N1 C10 C9 N2 . . . . -10.1(10) ?
C11 C10 C9 N2 . . . . 169.9(7) ?
C26 N3 C30 C29 . . . . 1.5(10) ?
Sn2 N3 C30 C29 . . . . 174.7(5) ?
C28 C29 C30 N3 . . . . -1.3(12) ?
